data_4113382
loop_
_publ_author_name
'Tatsuya Nabeshima'
'Yuko Yoshihira'
'Toshiyuki Saiki'
'Shigehisa Akine'
'Ernst Horn'

_publ_contact_author_address
;
Tsukuba, Ibaraki 305-8571, Japan
;
_publ_contact_author_email nabesima@chem.tsukuba.ac.jp
_publ_contact_author_fax +81-298-53-6503
_publ_contact_author_name 'Tatsuya Nabeshima'
_publ_contact_author_phone +81-298-53-4507
_publ_section_title
;
 Remarkably Large Positive and Negative Allosteric Effects on Ion
 Recognition by the Formation of a Novel Helical Pseudocryptand
;
_journal_name_full 'Journal of the American Chemical Society'
_journal_page_first 28
_journal_page_last 29
_journal_paper_doi 10.1021/ja028750r
_journal_volume 125
_journal_year 2003
_chemical_formula_moiety C68H72ClCsF12FeN8O13P2
_chemical_formula_sum 'C68 H72 Cl Cs F12 Fe N8 O13 P2'
_chemical_formula_weight 1723.50
_chemical_name_common 'tripodand 1-Fe-Cs'
_chemical_name_systematic
; 
 ? 
;
_space_group_IT_number 14
_symmetry_cell_setting monoclinic
_symmetry_space_group_name_Hall '-P 2yn'
_symmetry_space_group_name_H-M 'P 1 21/n 1'
_atom_sites_solution_hydrogens geom
_atom_sites_solution_primary direct
_atom_sites_solution_secondary difmap
_audit_creation_method teXsan
_cell_angle_alpha 90
_cell_angle_beta 106.36(2)
_cell_angle_gamma 90
_cell_formula_units_Z 4
_cell_length_a 22.896(8)
_cell_length_b 13.887(6)
_cell_length_c 24.427(6)
_cell_measurement_reflns_used 24
_cell_measurement_temperature 296(2)
_cell_measurement_theta_max 12.1
_cell_measurement_theta_min 5.7
_cell_volume 7452(5)
_computing_cell_refinement 'MSC/AFC Diffractometer Control'
_computing_data_collection 'MSC/AFC Diffractometer Control'
_computing_data_reduction 'teXsan Ver. 1.11'
_computing_publication_material 'teXsan Ver. 1.11'
_computing_structure_refinement 'teXsan Ver. 1.10'
_computing_structure_solution directMethod
_diffrn_ambient_temperature 296(2)
_diffrn_measured_fraction_theta_full 0.8120
_diffrn_measured_fraction_theta_max 0.8120
_diffrn_measurement_device_type 'Rigaku AFC7R'
_diffrn_measurement_method \w
_diffrn_radiation_monochromator graphite
_diffrn_radiation_source 'fine-focus sealed tube'
_diffrn_radiation_type 'Mo K\a'
_diffrn_radiation_wavelength 0.71069
_diffrn_reflns_av_R_equivalents 0.026
_diffrn_reflns_limit_h_max 29
_diffrn_reflns_limit_h_min -28
_diffrn_reflns_limit_k_max 18
_diffrn_reflns_limit_k_min 0
_diffrn_reflns_limit_l_max 0
_diffrn_reflns_limit_l_min -34
_diffrn_reflns_number 18832
_diffrn_reflns_theta_full 30.01
_diffrn_reflns_theta_max 30.01
_diffrn_standards_decay_% 3.35
_diffrn_standards_interval_count 150
_diffrn_standards_number 3
_exptl_absorpt_coefficient_mu 0.858
_exptl_absorpt_correction_T_max 0.918
_exptl_absorpt_correction_T_min 0.717
_exptl_absorpt_correction_type refdelf
_exptl_absorpt_process_details '(Walker & Stuart, 1983)'
_exptl_crystal_colour red
_exptl_crystal_density_diffrn 1.536
_exptl_crystal_description prismatic
_exptl_crystal_size_max 0.400
_exptl_crystal_size_mid 0.300
_exptl_crystal_size_min 0.100
_refine_diff_density_max 1.09
_refine_diff_density_min -0.49
_refine_ls_extinction_method none
_refine_ls_goodness_of_fit_ref 1.689
_refine_ls_hydrogen_treatment noref
_refine_ls_matrix_type full
_refine_ls_number_parameters 635
_refine_ls_number_reflns 7132
_refine_ls_number_restraints 0
_refine_ls_R_factor_gt 0.0610
_refine_ls_shift/su_max 0.4318
_refine_ls_structure_factor_coef F
_refine_ls_weighting_scheme unit
_refine_ls_wR_factor_ref 0.0615
_reflns_number_gt 7132
_reflns_number_total 17675
_reflns_threshold_expression F^2^3.0\s(F^2^)
_cod_data_source_file ja028750r-4_s2_2.cif
_cod_data_source_block 1FeCs
_cod_original_cell_volume 7452(4)
_cod_original_formula_sum C68H72ClCsF12FeN8O13P2
_cod_database_code 4113382

loop_
_symmetry_equiv_pos_as_xyz
x,y,z
1/2-x,1/2+y,1/2-z
-x,-y,-z
1/2+x,1/2-y,1/2+z

loop_
_atom_site_label
_atom_site_type_symbol
_atom_site_fract_x
_atom_site_fract_y
_atom_site_fract_z
_atom_site_U_iso_or_equiv
_atom_site_adp_type
_atom_site_occupancy
_atom_site_calc_flag
_atom_site_refinement_flags
Cs(1) Cs 0.59287(3) 0.12943(5) 0.21639(3) 0.0536(2) Uani 1.00 d .
Fe(1) Fe 0.37352(5) 0.12839(8) 0.30729(4) 0.0324(3) Uani 1.00 d .
Cl(1) Cl 0.7613(1) 0.3779(2) 0.5129(1) 0.0786(9) Uani 1.00 d .
P(1) P 0.3448(1) 0.6324(2) 0.1079(1) 0.0671(9) Uani 1.00 d .
P(2) P 0.9679(1) 0.1280(3) 0.1337(1) 0.0675(9) Uani 1.00 d .
F(1) F 0.3744(3) 0.5376(5) 0.0958(3) 0.103(3) Uani 1.00 d .
F(2) F 0.3084(3) 0.7261(5) 0.1203(3) 0.117(3) Uani 1.00 d .
F(3) F 0.3437(3) 0.6747(6) 0.0485(3) 0.119(3) Uani 1.00 d .
F(4) F 0.3413(4) 0.5908(5) 0.1690(3) 0.121(3) Uani 1.00 d .
F(5) F 0.2788(3) 0.5841(5) 0.0808(3) 0.107(3) Uani 1.00 d .
F(6) F 0.4065(3) 0.6805(5) 0.1390(3) 0.110(3) Uani 1.00 d .
F(7) F 1.0315(3) 0.1109(7) 0.1244(3) 0.124(3) Uani 1.00 d .
F(8) F 0.9728(4) 0.2365(6) 0.1305(4) 0.143(4) Uani 1.00 d .
F(9) F 0.9945(4) 0.1253(6) 0.1999(3) 0.124(3) Uani 1.00 d .
F(10) F 0.9392(4) 0.1199(7) 0.0664(3) 0.134(3) Uani 1.00 d .
F(11) F 0.9608(5) 0.0126(7) 0.1350(4) 0.155(4) Uani 1.00 d .
F(12) F 0.9017(3) 0.1382(8) 0.1405(4) 0.151(4) Uani 1.00 d .
O(1) O 0.6168(3) -0.0110(6) 0.1260(3) 0.085(3) Uani 1.00 d .
O(2) O 0.5094(3) 0.0672(4) 0.0888(3) 0.051(2) Uani 1.00 d .
O(3) O 0.4628(3) 0.2355(4) 0.1330(2) 0.050(2) Uani 1.00 d .
O(4) O 0.7297(3) 0.0970(6) 0.2857(3) 0.091(3) Uani 1.00 d .
O(5) O 0.6666(3) -0.0460(5) 0.3082(3) 0.063(2) Uani 1.00 d .
O(6) O 0.5409(2) -0.0944(4) 0.2434(3) 0.053(2) Uani 1.00 d .
O(7) O 0.6407(4) 0.2975(5) 0.1538(3) 0.089(3) Uani 1.00 d .
O(8) O 0.6227(3) 0.3617(5) 0.2466(3) 0.069(2) Uani 1.00 d .
O(9) O 0.6067(3) 0.2420(5) 0.3415(3) 0.061(2) Uani 1.00 d .
O(10) O 0.7916(10) 0.328(1) 0.4741(7) 0.130(7) Uani 0.57 d P
O(11) O 0.757(1) 0.4777(10) 0.5180(8) 0.165(9) Uani 0.57 d P
O(12) O 0.8035(4) 0.3490(7) 0.5728(4) 0.040(3) Uani 0.57 d P
O(13) O 0.7086(6) 0.318(1) 0.5127(5) 0.126(6) Uani 0.57 d P
O(14) O 0.7444(8) 0.365(1) 0.4549(6) 0.1155 Uiso 0.43 d G
O(15) O 0.7165(6) 0.430(1) 0.5329(7) 0.0946 Uiso 0.43 d G
O(18) O 0.8083(6) 0.477(1) 0.5156(7) 0.0678 Uiso 0.43 d G
O(19) O 0.7980(9) 0.321(1) 0.5484(9) 0.1609 Uiso 0.43 d G
N(1) N 0.7201(4) 0.1289(7) 0.1631(4) 0.073(3) Uani 1.00 d .
N(2) N 0.3979(3) 0.2437(4) 0.2717(2) 0.033(2) Uani 1.00 d .
N(3) N 0.3622(3) 0.2264(4) 0.3628(3) 0.034(2) Uani 1.00 d .
N(4) N 0.3825(3) 0.0393(4) 0.2467(3) 0.034(2) Uani 1.00 d .
N(5) N 0.2902(3) 0.1415(4) 0.2546(2) 0.034(2) Uani 1.00 d .
N(6) N 0.4563(3) 0.1027(4) 0.3563(3) 0.036(2) Uani 1.00 d .
N(7) N 0.3540(3) 0.0174(5) 0.3495(3) 0.035(2) Uani 1.00 d .
N(8) N 0.9943(6) 0.2743(9) 0.9809(5) 0.102(4) Uani 1.00 d .
C(1) C 0.7116(7) 0.058(1) 0.1182(6) 0.112(5) Uiso 1.00 d .
C(2) C 0.6784(6) -0.030(1) 0.1262(6) 0.102(4) Uiso 1.00 d .
C(3) C 0.5699(5) -0.0712(8) 0.0998(4) 0.063(3) Uiso 1.00 d .
C(4) C 0.5786(5) -0.1707(9) 0.0943(5) 0.083(4) Uiso 1.00 d .
C(5) C 0.5284(6) -0.2226(9) 0.0677(5) 0.083(3) Uiso 1.00 d .
C(6) C 0.4728(5) -0.1867(9) 0.0457(5) 0.079(3) Uiso 1.00 d .
C(7) C 0.4623(5) -0.0868(8) 0.0505(4) 0.068(3) Uiso 1.00 d .
C(8) C 0.5119(4) -0.0303(7) 0.0787(4) 0.054(2) Uiso 1.00 d .
C(9) C 0.4525(4) 0.1127(6) 0.0620(4) 0.052(2) Uiso 1.00 d .
C(10) C 0.4590(4) 0.2188(7) 0.0741(4) 0.061(3) Uiso 1.00 d .
C(11) C 0.4420(4) 0.3289(6) 0.1419(4) 0.050(2) Uiso 1.00 d .
C(12) C 0.4295(4) 0.3307(6) 0.1992(3) 0.039(2) Uiso 1.00 d .
C(13) C 0.4134(3) 0.2461(5) 0.2223(3) 0.035(2) Uiso 1.00 d .
C(14) C 0.4297(4) 0.4156(6) 0.2287(4) 0.043(2) Uiso 1.00 d .
C(15) C 0.4133(4) 0.4151(6) 0.2799(4) 0.045(2) Uiso 1.00 d .
C(16) C 0.3980(3) 0.3282(6) 0.3002(3) 0.036(2) Uiso 1.00 d .
C(17) C 0.3785(3) 0.3173(6) 0.3528(3) 0.038(2) Uiso 1.00 d .
C(18) C 0.3766(4) 0.3933(6) 0.3899(3) 0.043(2) Uiso 1.00 d .
C(19) C 0.3560(4) 0.3750(7) 0.4374(4) 0.051(2) Uiso 1.00 d .
C(20) C 0.3375(4) 0.2833(6) 0.4470(4) 0.048(2) Uiso 1.00 d .
C(21) C 0.3424(4) 0.2123(6) 0.4092(4) 0.043(2) Uiso 1.00 d .
C(22) C 0.3141(5) 0.2604(8) 0.4980(4) 0.068(3) Uiso 1.00 d .
C(23) C 0.7745(6) 0.1073(10) 0.2103(6) 0.099(4) Uiso 1.00 d .
C(24) C 0.7769(6) 0.138(1) 0.2661(6) 0.112(4) Uiso 1.00 d .
C(25) C 0.7416(5) 0.0713(8) 0.3418(5) 0.071(3) Uiso 1.00 d .
C(26) C 0.7833(5) 0.1206(10) 0.3876(5) 0.093(4) Uiso 1.00 d .
C(27) C 0.7904(6) 0.088(1) 0.4429(6) 0.100(4) Uiso 1.00 d .
C(28) C 0.7600(6) 0.014(1) 0.4549(6) 0.099(4) Uiso 1.00 d .
C(29) C 0.7176(5) -0.0342(8) 0.4107(5) 0.077(3) Uiso 1.00 d .
C(30) C 0.7085(4) -0.0044(7) 0.3544(4) 0.060(3) Uiso 1.00 d .
C(31) C 0.6315(4) -0.1237(8) 0.3194(4) 0.062(2) Uiso 1.00 d .
C(32) C 0.5905(4) -0.1601(7) 0.2639(4) 0.059(3) Uiso 1.00 d .
C(33) C 0.4891(4) -0.1373(6) 0.2069(3) 0.046(2) Uiso 1.00 d .
C(34) C 0.4344(3) -0.0749(6) 0.2027(3) 0.036(2) Uiso 1.00 d .
C(35) C 0.4322(3) -0.0133(5) 0.2462(3) 0.034(2) Uiso 1.00 d .
C(36) C 0.3827(4) -0.0820(6) 0.1550(3) 0.044(2) Uiso 1.00 d .
C(37) C 0.3320(4) -0.0295(6) 0.1553(3) 0.041(2) Uiso 1.00 d .
C(38) C 0.3322(3) 0.0308(5) 0.2011(3) 0.035(2) Uiso 1.00 d .
C(39) C 0.2806(3) 0.0895(5) 0.2056(3) 0.035(2) Uiso 1.00 d .
C(40) C 0.2249(4) 0.0938(6) 0.1633(4) 0.046(2) Uiso 1.00 d .
C(41) C 0.1787(4) 0.1509(6) 0.1718(3) 0.046(2) Uiso 1.00 d .
C(42) C 0.1880(3) 0.2043(6) 0.2215(3) 0.040(2) Uiso 1.00 d .
C(43) C 0.2446(3) 0.1970(6) 0.2618(3) 0.036(2) Uiso 1.00 d .
C(44) C 0.1391(4) 0.2683(7) 0.2324(4) 0.052(2) Uiso 1.00 d .
C(45) C 0.7263(6) 0.226(1) 0.1397(6) 0.101(4) Uiso 1.00 d .
C(46) C 0.6709(6) 0.2763(9) 0.1116(5) 0.091(4) Uiso 1.00 d .
C(47) C 0.6067(5) 0.3815(8) 0.1476(4) 0.069(3) Uiso 1.00 d .
C(48) C 0.5832(5) 0.4279(9) 0.0962(5) 0.081(3) Uiso 1.00 d .
C(49) C 0.5488(6) 0.5126(10) 0.0952(6) 0.096(4) Uiso 1.00 d .
C(50) C 0.5407(5) 0.5493(9) 0.1445(5) 0.088(4) Uiso 1.00 d .
C(51) C 0.5656(5) 0.5024(8) 0.1974(5) 0.077(3) Uiso 1.00 d .
C(52) C 0.5980(5) 0.4166(7) 0.1982(4) 0.063(3) Uiso 1.00 d .
C(53) C 0.6138(5) 0.3962(8) 0.2990(5) 0.074(3) Uiso 1.00 d .
C(54) C 0.6421(5) 0.3293(8) 0.3465(5) 0.078(3) Uiso 1.00 d .
C(55) C 0.6191(4) 0.1892(7) 0.3930(4) 0.055(2) Uiso 1.00 d .
C(56) C 0.5650(3) 0.1266(6) 0.3916(3) 0.044(2) Uiso 1.00 d .
C(57) C 0.5072(3) 0.1514(6) 0.3571(3) 0.039(2) Uiso 1.00 d .
C(58) C 0.5698(4) 0.0461(6) 0.4260(4) 0.047(2) Uiso 1.00 d .
C(59) C 0.5181(4) -0.0061(6) 0.4265(4) 0.048(2) Uiso 1.00 d .
C(60) C 0.4618(3) 0.0246(6) 0.3915(3) 0.037(2) Uiso 1.00 d .
C(61) C 0.4034(3) -0.0237(6) 0.3878(3) 0.038(2) Uiso 1.00 d .
C(62) C 0.3965(4) -0.1032(6) 0.4205(4) 0.049(2) Uiso 1.00 d .
C(63) C 0.3394(4) -0.1419(7) 0.4144(4) 0.052(2) Uiso 1.00 d .
C(64) C 0.2893(4) -0.1010(6) 0.3754(3) 0.042(2) Uiso 1.00 d .
C(65) C 0.2987(3) -0.0215(6) 0.3436(3) 0.039(2) Uiso 1.00 d .
C(66) C 0.2251(4) -0.1408(7) 0.3649(4) 0.059(2) Uiso 1.00 d .
C(67) C 1.0176(7) 0.203(1) 0.9836(5) 0.091(5) Uani 1.00 d .
C(68) C 1.0500(8) 0.109(1) 0.9881(8) 0.142(8) Uani 1.00 d .
H(1) H 0.6889 0.0879 0.0827 0.1339 Uiso 1.00 calc .
H(2) H 0.7514 0.0387 0.1155 0.1339 Uiso 1.00 calc .
H(3) H 0.6997 -0.0593 0.1625 0.1223 Uiso 1.00 calc .
H(4) H 0.6780 -0.0749 0.0955 0.1223 Uiso 1.00 calc .
H(5) H 0.6228 -0.2039 0.1103 0.0991 Uiso 1.00 calc .
H(6) H 0.5339 -0.2994 0.0641 0.1001 Uiso 1.00 calc .
H(7) H 0.4358 -0.2335 0.0241 0.0946 Uiso 1.00 calc .
H(8) H 0.4177 -0.0558 0.0329 0.0820 Uiso 1.00 calc .
H(9) H 0.4417 0.1018 0.0212 0.0625 Uiso 1.00 calc .
H(10) H 0.4211 0.0864 0.0772 0.0625 Uiso 1.00 calc .
H(11) H 0.4239 0.2524 0.0501 0.0733 Uiso 1.00 calc .
H(12) H 0.4957 0.2423 0.0661 0.0733 Uiso 1.00 calc .
H(13) H 0.4730 0.3761 0.1411 0.0600 Uiso 1.00 calc .
H(14) H 0.4050 0.3435 0.1121 0.0600 Uiso 1.00 calc .
H(15) H 0.4133 0.1794 0.1995 0.0421 Uiso 1.00 calc .
H(16) H 0.4425 0.4823 0.2124 0.0523 Uiso 1.00 calc .
H(17) H 0.4126 0.4812 0.3031 0.0535 Uiso 1.00 calc .
H(18) H 0.3908 0.4648 0.3818 0.0519 Uiso 1.00 calc .
H(19) H 0.3545 0.4325 0.4667 0.0608 Uiso 1.00 calc .
H(20) H 0.3294 0.1400 0.4172 0.0521 Uiso 1.00 calc .
H(21) H 0.3138 0.3252 0.5223 0.0818 Uiso 1.00 calc .
H(22) H 0.2685 0.2319 0.4833 0.0818 Uiso 1.00 calc .
H(23) H 0.3435 0.2077 0.5247 0.0818 Uiso 1.00 calc .
H(24) H 0.7792 0.0378 0.2118 0.1184 Uiso 1.00 calc .
H(25) H 0.8089 0.1363 0.2008 0.1184 Uiso 1.00 calc .
H(26) H 0.7730 0.2076 0.2660 0.1340 Uiso 1.00 calc .
H(27) H 0.8158 0.1194 0.2917 0.1340 Uiso 1.00 calc .
H(28) H 0.8087 0.1819 0.3795 0.1113 Uiso 1.00 calc .
H(29) H 0.8221 0.1256 0.4776 0.1200 Uiso 1.00 calc .
H(30) H 0.7678 -0.0094 0.4986 0.1191 Uiso 1.00 calc .
H(31) H 0.6921 -0.0942 0.4203 0.0922 Uiso 1.00 calc .
H(32) H 0.6584 -0.1750 0.3384 0.0742 Uiso 1.00 calc .
H(33) H 0.6072 -0.1018 0.3437 0.0742 Uiso 1.00 calc .
H(34) H 0.5746 -0.2229 0.2698 0.0710 Uiso 1.00 calc .
H(35) H 0.6132 -0.1654 0.2360 0.0710 Uiso 1.00 calc .
H(36) H 0.4949 -0.1449 0.1693 0.0549 Uiso 1.00 calc .
H(37) H 0.4827 -0.1999 0.2219 0.0549 Uiso 1.00 calc .
H(38) H 0.4723 -0.0065 0.2820 0.0402 Uiso 1.00 calc .
H(39) H 0.3830 -0.1274 0.1192 0.0524 Uiso 1.00 calc .
H(40) H 0.2915 -0.0351 0.1198 0.0497 Uiso 1.00 calc .
H(41) H 0.2180 0.0530 0.1244 0.0554 Uiso 1.00 calc .
H(42) H 0.1353 0.1540 0.1396 0.0555 Uiso 1.00 calc .
H(43) H 0.2523 0.2379 0.3008 0.0435 Uiso 1.00 calc .
H(44) H 0.1553 0.3417 0.2383 0.0625 Uiso 1.00 calc .
H(45) H 0.0989 0.2649 0.1963 0.0625 Uiso 1.00 calc .
H(46) H 0.1279 0.2442 0.2703 0.0625 Uiso 1.00 calc .
H(47) H 0.7487 0.2661 0.1712 0.1213 Uiso 1.00 calc .
H(48) H 0.7495 0.2190 0.1124 0.1213 Uiso 1.00 calc .
H(49) H 0.6454 0.2358 0.0821 0.1088 Uiso 1.00 calc .
H(50) H 0.6804 0.3354 0.0948 0.1088 Uiso 1.00 calc .
H(51) H 0.5909 0.4001 0.0575 0.0972 Uiso 1.00 calc .
H(52) H 0.5287 0.5487 0.0552 0.1148 Uiso 1.00 calc .
H(53) H 0.5149 0.6147 0.1431 0.1053 Uiso 1.00 calc .
H(54) H 0.5598 0.5321 0.2364 0.0918 Uiso 1.00 calc .
H(55) H 0.6322 0.4594 0.3075 0.0881 Uiso 1.00 calc .
H(56) H 0.5705 0.4008 0.2951 0.0881 Uiso 1.00 calc .
H(57) H 0.6445 0.3603 0.3825 0.0942 Uiso 1.00 calc .
H(58) H 0.6830 0.3133 0.3448 0.0942 Uiso 1.00 calc .
H(59) H 0.6548 0.1493 0.3970 0.0658 Uiso 1.00 calc .
H(60) H 0.6263 0.2333 0.4251 0.0658 Uiso 1.00 calc .
H(61) H 0.5032 0.2134 0.3296 0.0473 Uiso 1.00 calc .
H(62) H 0.6138 0.0236 0.4525 0.0565 Uiso 1.00 calc .
H(63) H 0.5214 -0.0688 0.4533 0.0578 Uiso 1.00 calc .
H(64) H 0.4359 -0.1345 0.4506 0.0591 Uiso 1.00 calc .
H(65) H 0.3338 -0.2032 0.4396 0.0622 Uiso 1.00 calc .
H(66) H 0.2598 0.0100 0.3130 0.0466 Uiso 1.00 calc .
H(67) H 0.1957 -0.0854 0.3735 0.0711 Uiso 1.00 calc .
H(68) H 0.2081 -0.1636 0.3210 0.0711 Uiso 1.00 calc .
H(69) H 0.2258 -0.2015 0.3927 0.0711 Uiso 1.00 calc .
H(70) H 1.0236 0.0620 0.9639 0.1706 Uiso 1.00 calc .
H(71) H 1.0865 0.1171 0.9760 0.1706 Uiso 1.00 calc .
H(72) H 1.0608 0.0873 1.0274 0.1706 Uiso 1.00 calc .

loop_
_atom_site_aniso_label
_atom_site_aniso_U_11
_atom_site_aniso_U_22
_atom_site_aniso_U_33
_atom_site_aniso_U_12
_atom_site_aniso_U_13
_atom_site_aniso_U_23
Cs(1) 0.0524(3) 0.0532(3) 0.0560(3) 0.0031(3) 0.0166(3) 0.0004(3)
Fe(1) 0.0310(5) 0.0326(6) 0.0326(6) -0.0013(6) 0.0076(4) -0.0007(6)
Cl(1) 0.095(2) 0.086(2) 0.052(1) -0.014(2) 0.016(1) -0.003(2)
P(1) 0.067(2) 0.053(2) 0.075(2) -0.004(2) 0.010(1) -0.003(2)
P(2) 0.065(2) 0.078(2) 0.057(2) 0.012(2) 0.013(1) 0.010(2)
F(1) 0.095(5) 0.083(5) 0.129(6) 0.013(4) 0.029(4) -0.029(4)
F(2) 0.107(6) 0.089(5) 0.147(7) 0.006(4) 0.022(5) -0.013(5)
F(3) 0.113(6) 0.137(7) 0.113(6) -0.020(5) 0.040(5) 0.022(5)
F(4) 0.147(7) 0.101(6) 0.112(6) 0.003(5) 0.032(5) 0.005(5)
F(5) 0.095(5) 0.101(5) 0.126(6) -0.009(4) 0.032(5) 0.005(5)
F(6) 0.062(4) 0.102(5) 0.152(7) -0.008(4) 0.005(4) -0.029(5)
F(7) 0.079(5) 0.171(8) 0.127(6) 0.023(5) 0.033(4) 0.012(6)
F(8) 0.188(9) 0.083(6) 0.162(8) 0.010(6) 0.056(7) 0.015(5)
F(9) 0.152(7) 0.141(7) 0.069(4) 0.012(6) 0.014(4) 0.000(5)
F(10) 0.124(6) 0.180(9) 0.083(5) 0.031(6) 0.003(4) 0.004(6)
F(11) 0.21(1) 0.124(8) 0.142(8) -0.021(7) 0.069(7) -0.004(6)
F(12) 0.094(6) 0.21(1) 0.160(8) 0.014(7) 0.051(5) 0.005(8)
O(1) 0.061(5) 0.094(6) 0.097(6) 0.021(4) 0.020(4) -0.030(5)
O(2) 0.060(4) 0.038(3) 0.059(4) 0.004(3) 0.021(3) -0.003(3)
O(3) 0.070(4) 0.044(3) 0.041(3) 0.015(3) 0.026(3) 0.006(3)
O(4) 0.043(4) 0.135(8) 0.088(5) -0.024(4) 0.009(4) 0.040(5)
O(5) 0.053(4) 0.069(4) 0.061(4) -0.001(3) 0.008(3) 0.008(4)
O(6) 0.042(3) 0.043(3) 0.069(4) 0.011(3) 0.011(3) 0.003(3)
O(7) 0.121(7) 0.073(5) 0.102(6) 0.035(5) 0.079(5) 0.030(5)
O(8) 0.067(4) 0.066(4) 0.080(5) 0.002(4) 0.030(4) 0.009(4)
O(9) 0.047(4) 0.067(4) 0.065(4) -0.025(3) 0.011(3) -0.005(3)
O(10) 0.25(2) 0.08(1) 0.13(1) -0.02(1) 0.17(2) -0.040(10)
O(11) 0.30(3) 0.027(8) 0.11(1) -0.03(1) -0.03(2) 0.013(8)
O(12) 0.051(6) 0.032(6) 0.026(5) -0.012(4) -0.009(4) 0.006(5)
O(13) 0.083(9) 0.22(2) 0.047(7) -0.13(1) -0.029(6) 0.052(9)
N(1) 0.074(5) 0.070(6) 0.083(6) 0.013(5) 0.036(5) 0.000(6)
N(2) 0.030(3) 0.033(3) 0.032(4) -0.003(3) 0.004(3) -0.004(3)
N(3) 0.029(3) 0.039(4) 0.031(4) -0.002(3) 0.004(3) -0.001(3)
N(4) 0.036(3) 0.030(3) 0.035(4) -0.001(3) 0.010(3) 0.003(3)
N(5) 0.030(3) 0.033(4) 0.037(3) 0.003(3) 0.008(3) 0.003(3)
N(6) 0.034(3) 0.039(4) 0.033(3) -0.004(3) 0.007(3) -0.001(3)
N(7) 0.035(4) 0.039(4) 0.029(3) -0.001(3) 0.007(3) 0.000(3)
N(8) 0.109(10) 0.103(10) 0.077(8) -0.038(8) -0.001(7) 0.012(8)
C(67) 0.09(1) 0.12(1) 0.053(7) -0.046(10) -0.001(7) 0.007(9)
C(68) 0.17(2) 0.10(1) 0.17(2) 0.00(1) 0.06(1) -0.01(1)

loop_
_atom_type_symbol
_atom_type_description
_atom_type_scat_dispersion_real
_atom_type_scat_dispersion_imag
_atom_type_scat_source
C C 0.003 0.002
;International Tables for Crystallography
(1992, Vol. C, Tables 4.2.6.8 and 6.1.1.1)
;
H H 0.000 0.000
;International Tables for Crystallography
(1992, Vol. C, Table 6.1.1.2)
;
Cl Cl 0.148 0.159
;International Tables for Crystallography
(1992, Vol. C, Tables 4.2.6.8 and 6.1.1.1)
;
Cs Cs -0.368 2.119
;International Tables for Crystallography
(1992, Vol. C, Tables 4.2.6.8 and 6.1.1.1)
;
F F 0.017 0.010
;International Tables for Crystallography
(1992, Vol. C, Tables 4.2.6.8 and 6.1.1.1)
;
Fe Fe 0.346 0.844
;International Tables for Crystallography
(1992, Vol. C, Tables 4.2.6.8 and 6.1.1.1)
;
N N 0.006 0.003
;International Tables for Crystallography
(1992, Vol. C, Tables 4.2.6.8 and 6.1.1.1)
;
O O 0.011 0.006
;International Tables for Crystallography
(1992, Vol. C, Tables 4.2.6.8 and 6.1.1.1)
;
P P 0.102 0.094
;International Tables for Crystallography
(1992, Vol. C, Tables 4.2.6.8 and 6.1.1.1)
;

loop_
_geom_angle_atom_site_label_1
_geom_angle_atom_site_label_2
_geom_angle_atom_site_label_3
_geom_angle
_geom_angle_publ_flag
O(1) Cs(1) O(2) 48.1(2) yes
O(1) Cs(1) O(3) 98.3(2) yes
O(1) Cs(1) O(4) 86.8(2) yes
O(1) Cs(1) O(5) 82.3(2) yes
O(1) Cs(1) O(6) 73.2(2) yes
O(1) Cs(1) O(7) 88.0(2) yes
O(1) Cs(1) O(8) 134.3(2) yes
O(1) Cs(1) O(9) 161.0(2) yes
O(1) Cs(1) N(1) 53.4(2) yes
O(2) Cs(1) O(3) 51.2(1) yes
O(2) Cs(1) O(4) 134.3(2) yes
O(2) Cs(1) O(5) 118.9(1) yes
O(2) Cs(1) O(6) 78.8(1) yes
O(2) Cs(1) O(7) 85.6(2) yes
O(2) Cs(1) O(8) 119.6(2) yes
O(2) Cs(1) O(9) 150.0(1) yes
O(2) Cs(1) N(1) 88.2(2) yes
O(3) Cs(1) O(4) 161.3(2) yes
O(3) Cs(1) O(5) 151.8(1) yes
O(3) Cs(1) O(6) 102.2(1) yes
O(3) Cs(1) O(7) 75.9(2) yes
O(3) Cs(1) O(8) 78.8(1) yes
O(3) Cs(1) O(9) 100.6(1) yes
O(3) Cs(1) N(1) 116.9(2) yes
O(4) Cs(1) O(5) 46.5(2) yes
O(4) Cs(1) O(6) 96.4(2) yes
O(4) Cs(1) O(7) 86.4(2) yes
O(4) Cs(1) O(8) 84.8(2) yes
O(4) Cs(1) O(9) 75.7(2) yes
O(4) Cs(1) N(1) 52.7(2) yes
O(5) Cs(1) O(6) 50.7(1) yes
O(5) Cs(1) O(7) 132.2(2) yes
O(5) Cs(1) O(8) 120.7(2) yes
O(5) Cs(1) O(9) 80.4(2) yes
O(5) Cs(1) N(1) 86.2(2) yes
O(6) Cs(1) O(7) 160.7(2) yes
O(6) Cs(1) O(8) 152.5(1) yes
O(6) Cs(1) O(9) 101.2(1) yes
O(6) Cs(1) N(1) 115.8(2) yes
O(7) Cs(1) O(8) 46.7(2) yes
O(7) Cs(1) O(9) 98.0(2) yes
O(7) Cs(1) N(1) 51.9(2) yes
O(8) Cs(1) O(9) 52.3(2) yes
O(8) Cs(1) N(1) 86.8(2) yes
O(9) Cs(1) N(1) 117.5(2) yes
N(2) Fe(1) N(3) 81.5(2) yes
N(2) Fe(1) N(4) 94.4(2) yes
N(2) Fe(1) N(5) 88.9(2) yes
N(2) Fe(1) N(6) 94.1(2) yes
N(2) Fe(1) N(7) 174.8(2) yes
N(3) Fe(1) N(4) 175.0(3) yes
N(3) Fe(1) N(5) 95.4(2) yes
N(3) Fe(1) N(6) 89.8(2) yes
N(3) Fe(1) N(7) 94.9(2) yes
N(4) Fe(1) N(5) 81.7(2) yes
N(4) Fe(1) N(6) 93.2(2) yes
N(4) Fe(1) N(7) 89.3(3) yes
N(5) Fe(1) N(6) 174.3(3) yes
N(5) Fe(1) N(7) 95.3(2) yes
N(6) Fe(1) N(7) 82.0(3) yes
O(10) Cl(1) O(11) 125(1) yes
O(10) Cl(1) O(12) 101.5(9) yes
O(10) Cl(1) O(13) 105.3(10) yes
O(11) Cl(1) O(12) 102.3(8) yes
O(11) Cl(1) O(13) 118(1) yes
O(12) Cl(1) O(13) 98.5(6) yes
F(1) P(1) F(2) 175.0(4) yes
F(1) P(1) F(3) 92.0(5) yes
F(1) P(1) F(4) 90.6(4) yes
F(1) P(1) F(5) 88.8(4) yes
F(1) P(1) F(6) 94.1(4) yes
F(2) P(1) F(3) 89.9(4) yes
F(2) P(1) F(4) 87.3(4) yes
F(2) P(1) F(5) 86.5(4) yes
F(2) P(1) F(6) 90.4(4) yes
F(3) P(1) F(4) 176.2(5) yes
F(3) P(1) F(5) 90.4(4) yes
F(3) P(1) F(6) 93.9(4) yes
F(4) P(1) F(5) 87.0(4) yes
F(4) P(1) F(6) 88.6(4) yes
F(5) P(1) F(6) 174.7(5) yes
F(7) P(2) F(8) 93.3(5) yes
F(7) P(2) F(9) 92.3(4) yes
F(7) P(2) F(10) 88.3(4) yes
F(7) P(2) F(11) 87.4(5) yes
F(7) P(2) F(12) 175.7(6) yes
F(8) P(2) F(9) 93.7(5) yes
F(8) P(2) F(10) 91.8(5) yes
F(8) P(2) F(11) 178.1(5) yes
F(8) P(2) F(12) 90.2(6) yes
F(9) P(2) F(10) 174.4(6) yes
F(9) P(2) F(11) 88.1(5) yes
F(9) P(2) F(12) 89.9(5) yes
F(10) P(2) F(11) 86.4(5) yes
F(10) P(2) F(12) 89.2(5) yes
F(11) P(2) F(12) 89.0(6) yes
C(2) O(1) C(3) 121.9(9) yes
C(8) O(2) C(9) 115.5(7) yes
C(10) O(3) C(11) 111.9(6) yes
C(24) O(4) C(25) 119.1(9) yes
C(30) O(5) C(31) 117.5(7) yes
C(32) O(6) C(33) 113.4(6) yes
C(46) O(7) C(47) 117.9(8) yes
C(52) O(8) C(53) 116.8(8) yes
C(54) O(9) C(55) 113.1(7) yes
C(1) N(1) C(23) 111.1(10) yes
C(1) N(1) C(45) 109.5(10) yes
C(23) N(1) C(45) 109.6(10) yes
Fe(1) N(2) C(13) 126.1(5) yes
Fe(1) N(2) C(16) 115.7(5) yes
C(13) N(2) C(16) 118.2(6) yes
Fe(1) N(3) C(17) 114.7(5) yes
Fe(1) N(3) C(21) 127.8(5) yes
C(17) N(3) C(21) 117.4(7) yes
Fe(1) N(4) C(35) 127.3(5) yes
Fe(1) N(4) C(38) 115.0(5) yes
C(35) N(4) C(38) 117.6(6) yes
Fe(1) N(5) C(39) 114.1(5) yes
Fe(1) N(5) C(43) 127.3(5) yes
C(39) N(5) C(43) 118.6(6) yes
Fe(1) N(6) C(57) 126.9(5) yes
Fe(1) N(6) C(60) 115.3(5) yes
C(57) N(6) C(60) 117.8(6) yes
Fe(1) N(7) C(61) 114.7(5) yes
Fe(1) N(7) C(65) 127.0(5) yes
C(61) N(7) C(65) 118.4(6) yes
N(1) C(1) C(2) 115(1) yes
O(1) C(2) C(1) 112(1) yes
O(1) C(3) C(4) 121(1) yes
O(1) C(3) C(8) 117.5(9) yes
C(4) C(3) C(8) 120(1) yes
C(3) C(4) C(5) 116(1) yes
C(4) C(5) C(6) 125(1) yes
C(5) C(6) C(7) 119(1) yes
C(6) C(7) C(8) 117(1) yes
O(2) C(8) C(3) 114.4(8) yes
O(2) C(8) C(7) 125.0(9) yes
C(3) C(8) C(7) 120.6(9) yes
O(2) C(9) C(10) 108.5(7) yes
O(3) C(10) C(9) 109.3(8) yes
O(3) C(11) C(12) 108.5(7) yes
C(11) C(12) C(13) 120.1(7) yes
C(11) C(12) C(14) 121.7(7) yes
C(13) C(12) C(14) 118.1(7) yes
N(2) C(13) C(12) 123.1(7) yes
C(12) C(14) C(15) 119.9(7) yes
C(14) C(15) C(16) 118.7(7) yes
N(2) C(16) C(15) 122.1(7) yes
N(2) C(16) C(17) 113.4(7) yes
C(15) C(16) C(17) 124.5(7) yes
N(3) C(17) C(16) 114.6(7) yes
N(3) C(17) C(18) 121.6(7) yes
C(16) C(17) C(18) 123.8(7) yes
C(17) C(18) C(19) 118.7(8) yes
C(18) C(19) C(20) 120.1(8) yes
C(19) C(20) C(21) 117.3(8) yes
C(19) C(20) C(22) 121.8(8) yes
C(21) C(20) C(22) 120.9(8) yes
N(3) C(21) C(20) 124.7(8) yes
N(1) C(23) C(24) 119(1) yes
O(4) C(24) C(23) 112(1) yes
O(4) C(25) C(26) 124(1) yes
O(4) C(25) C(30) 117.0(10) yes
C(26) C(25) C(30) 118(1) yes
C(25) C(26) C(27) 118(1) yes
C(26) C(27) C(28) 122(1) yes
C(27) C(28) C(29) 119(1) yes
C(28) C(29) C(30) 119(1) yes
O(5) C(30) C(25) 115.8(9) yes
O(5) C(30) C(29) 123.8(9) yes
C(25) C(30) C(29) 120(1) yes
O(5) C(31) C(32) 109.1(8) yes
O(6) C(32) C(31) 109.5(8) yes
O(6) C(33) C(34) 109.8(7) yes
C(33) C(34) C(35) 121.2(7) yes
C(33) C(34) C(36) 120.4(7) yes
C(35) C(34) C(36) 118.3(7) yes
N(4) C(35) C(34) 123.8(7) yes
C(34) C(36) C(37) 118.3(7) yes
C(36) C(37) C(38) 120.7(7) yes
N(4) C(38) C(37) 121.2(7) yes
N(4) C(38) C(39) 113.8(6) yes
C(37) C(38) C(39) 124.9(7) yes
N(5) C(39) C(38) 115.3(6) yes
N(5) C(39) C(40) 120.9(7) yes
C(38) C(39) C(40) 123.7(7) yes
C(39) C(40) C(41) 119.3(8) yes
C(40) C(41) C(42) 120.2(8) yes
C(41) C(42) C(43) 117.6(7) yes
C(41) C(42) C(44) 122.0(7) yes
C(43) C(42) C(44) 120.4(7) yes
N(5) C(43) C(42) 123.3(7) yes
N(1) C(45) C(46) 117(1) yes
O(7) C(46) C(45) 107(1) yes
O(7) C(47) C(48) 123.7(10) yes
O(7) C(47) C(52) 114.5(9) yes
C(48) C(47) C(52) 121(1) yes
C(47) C(48) C(49) 118(1) yes
C(48) C(49) C(50) 120(1) yes
C(49) C(50) C(51) 120(1) yes
C(50) C(51) C(52) 118(1) yes
O(8) C(52) C(47) 116.0(9) yes
O(8) C(52) C(51) 124.5(9) yes
C(47) C(52) C(51) 119(1) yes
O(8) C(53) C(54) 110.3(9) yes
O(9) C(54) C(53) 110.5(9) yes
O(9) C(55) C(56) 108.8(7) yes
C(55) C(56) C(57) 120.3(8) yes
C(55) C(56) C(58) 121.9(8) yes
C(57) C(56) C(58) 117.7(8) yes
N(6) C(57) C(56) 123.7(7) yes
C(56) C(58) C(59) 120.3(8) yes
C(58) C(59) C(60) 118.5(8) yes
N(6) C(60) C(59) 122.1(7) yes
N(6) C(60) C(61) 113.7(7) yes
C(59) C(60) C(61) 124.2(7) yes
N(7) C(61) C(60) 114.2(7) yes
N(7) C(61) C(62) 121.0(7) yes
C(60) C(61) C(62) 124.8(7) yes
C(61) C(62) C(63) 120.0(8) yes
C(62) C(63) C(64) 119.3(8) yes
C(63) C(64) C(65) 118.4(7) yes
C(63) C(64) C(66) 122.7(8) yes
C(65) C(64) C(66) 118.9(7) yes
N(7) C(65) C(64) 122.9(7) yes
N(8) C(67) C(68) 178(1) yes

loop_
_geom_bond_atom_site_label_1
_geom_bond_atom_site_label_2
_geom_bond_distance
_geom_bond_publ_flag
Cs(1) O(1) 3.108(7) yes
Cs(1) O(2) 3.280(6) yes
Cs(1) O(3) 3.431(6) yes
Cs(1) O(4) 3.145(7) yes
Cs(1) O(5) 3.418(6) yes
Cs(1) O(6) 3.457(6) yes
Cs(1) O(7) 3.151(7) yes
Cs(1) O(8) 3.336(7) yes
Cs(1) O(9) 3.367(6) yes
Cs(1) N(1) 3.509(8) yes
Fe(1) N(2) 1.976(6) yes
Fe(1) N(3) 1.990(6) yes
Fe(1) N(4) 1.983(6) yes
Fe(1) N(5) 1.987(6) yes
Fe(1) N(6) 1.969(6) yes
Fe(1) N(7) 1.974(6) yes
Cl(1) O(10) 1.49(1) yes
Cl(1) O(11) 1.40(1) yes
Cl(1) O(12) 1.562(9) yes
Cl(1) O(13) 1.467(10) yes
P(1) F(1) 1.547(7) yes
P(1) F(2) 1.619(8) yes
P(1) F(3) 1.558(8) yes
P(1) F(4) 1.622(8) yes
P(1) F(5) 1.615(7) yes
P(1) F(6) 1.554(7) yes
P(2) F(7) 1.554(7) yes
P(2) F(8) 1.515(8) yes
P(2) F(9) 1.561(7) yes
P(2) F(10) 1.593(7) yes
P(2) F(11) 1.611(10) yes
P(2) F(12) 1.576(8) yes
O(1) C(2) 1.43(1) yes
O(1) C(3) 1.37(1) yes
O(2) C(8) 1.38(1) yes
O(2) C(9) 1.430(10) yes
O(3) C(10) 1.44(1) yes
O(3) C(11) 1.419(10) yes
O(4) C(24) 1.42(1) yes
O(4) C(25) 1.37(1) yes
O(5) C(30) 1.38(1) yes
O(5) C(31) 1.42(1) yes
O(6) C(32) 1.43(1) yes
O(6) C(33) 1.401(9) yes
O(7) C(46) 1.42(1) yes
O(7) C(47) 1.39(1) yes
O(8) C(52) 1.39(1) yes
O(8) C(53) 1.43(1) yes
O(9) C(54) 1.44(1) yes
O(9) C(55) 1.42(1) yes
N(1) C(1) 1.45(2) yes
N(1) C(23) 1.47(1) yes
N(1) C(45) 1.49(2) yes
N(2) C(13) 1.352(9) yes
N(2) C(16) 1.363(9) yes
N(3) C(17) 1.359(9) yes
N(3) C(21) 1.347(10) yes
N(4) C(35) 1.355(9) yes
N(4) C(38) 1.362(9) yes
N(5) C(39) 1.362(9) yes
N(5) C(43) 1.349(9) yes
N(6) C(57) 1.342(9) yes
N(6) C(60) 1.367(9) yes
N(7) C(61) 1.373(9) yes
N(7) C(65) 1.348(9) yes
N(8) C(67) 1.12(2) yes
C(1) C(2) 1.48(2) yes
C(3) C(4) 1.41(1) yes
C(3) C(8) 1.40(1) yes
C(4) C(5) 1.36(2) yes
C(5) C(6) 1.33(1) yes
C(6) C(7) 1.42(1) yes
C(7) C(8) 1.39(1) yes
C(9) C(10) 1.50(1) yes
C(11) C(12) 1.51(1) yes
C(12) C(13) 1.40(1) yes
C(12) C(14) 1.38(1) yes
C(14) C(15) 1.40(1) yes
C(15) C(16) 1.39(1) yes
C(16) C(17) 1.48(1) yes
C(17) C(18) 1.40(1) yes
C(18) C(19) 1.39(1) yes
C(19) C(20) 1.38(1) yes
C(20) C(21) 1.38(1) yes
C(20) C(22) 1.52(1) yes
C(23) C(24) 1.41(2) yes
C(25) C(26) 1.42(1) yes
C(25) C(30) 1.38(1) yes
C(26) C(27) 1.39(2) yes
C(27) C(28) 1.32(2) yes
C(28) C(29) 1.40(2) yes
C(29) C(30) 1.40(1) yes
C(31) C(32) 1.50(1) yes
C(33) C(34) 1.50(1) yes
C(34) C(35) 1.38(1) yes
C(34) C(36) 1.41(1) yes
C(36) C(37) 1.37(1) yes
C(37) C(38) 1.40(1) yes
C(38) C(39) 1.46(1) yes
C(39) C(40) 1.40(1) yes
C(40) C(41) 1.38(1) yes
C(41) C(42) 1.39(1) yes
C(42) C(43) 1.39(1) yes
C(42) C(44) 1.51(1) yes
C(45) C(46) 1.44(2) yes
C(47) C(48) 1.38(1) yes
C(47) C(52) 1.39(1) yes
C(48) C(49) 1.41(2) yes
C(49) C(50) 1.37(2) yes
C(50) C(51) 1.42(1) yes
C(51) C(52) 1.40(1) yes
C(53) C(54) 1.48(1) yes
C(55) C(56) 1.50(1) yes
C(56) C(57) 1.40(1) yes
C(56) C(58) 1.38(1) yes
C(58) C(59) 1.39(1) yes
C(59) C(60) 1.40(1) yes
C(60) C(61) 1.47(1) yes
C(61) C(62) 1.40(1) yes
C(62) C(63) 1.38(1) yes
C(63) C(64) 1.39(1) yes
C(64) C(65) 1.40(1) yes
C(64) C(66) 1.52(1) yes
C(67) C(68) 1.49(2) yes

loop_
_geom_contact_atom_site_label_1
_geom_contact_atom_site_label_2
_geom_contact_distance
_geom_contact_site_symmetry_2
Cs(1) O(1) 3.108(7) .
Cs(1) O(4) 3.145(7) .
Cs(1) O(7) 3.151(7) .
Cs(1) O(2) 3.280(6) .
Cs(1) O(8) 3.336(7) .
Cs(1) O(9) 3.367(6) .
Cs(1) O(5) 3.418(6) .
Cs(1) O(3) 3.431(6) .
Cs(1) O(6) 3.457(6) .
Cs(1) N(1) 3.509(8) .
F(1) C(11) 3.33(1) .
F(1) C(14) 3.56(1) .
F(2) C(36) 3.15(1) 1_565
F(2) C(21) 3.33(1) 2_555
F(2) C(20) 3.38(1) 2_555
F(2) C(43) 3.45(1) 2_555
F(2) C(22) 3.45(1) 2_555
F(2) C(37) 3.50(1) 1_565
F(2) C(44) 3.51(1) 2_555
F(3) C(6) 3.55(1) 1_565
F(4) C(14) 3.24(1) .
F(4) C(43) 3.28(1) 2_555
F(4) C(42) 3.33(1) 2_555
F(4) C(44) 3.39(1) 2_555
F(4) C(65) 3.50(1) 2_555
F(4) C(66) 3.55(1) 2_555
F(5) C(65) 3.25(1) 2_555
F(5) C(28) 3.28(2) 4_454
F(5) C(64) 3.33(1) 2_555
F(5) C(21) 3.36(1) 2_555
F(5) C(66) 3.40(1) 2_555
F(5) C(22) 3.45(1) 2_555
F(6) C(33) 3.31(1) 1_565
F(6) C(36) 3.38(1) 1_565
F(6) C(50) 3.54(1) .
F(6) C(6) 3.59(1) 1_565
F(7) C(41) 3.29(1) 1_655
F(7) C(68) 3.47(2) 1_554
F(7) C(15) 3.58(1) 2_645
F(7) C(67) 3.60(2) 1_554
F(8) C(31) 3.55(1) 2_655
F(8) C(32) 3.59(1) 2_655
F(9) C(15) 3.56(1) 2_645
F(9) C(14) 3.58(1) 2_645
F(10) C(19) 3.19(1) 4_554
F(10) C(67) 3.27(2) 1_554
F(10) C(22) 3.33(1) 4_554
F(10) C(20) 3.45(1) 4_554
F(10) N(8) 3.47(1) 1_554
F(10) C(68) 3.48(2) 3_756
F(10) C(68) 3.58(2) 1_554
F(11) C(53) 3.11(1) 2_645
F(11) C(15) 3.33(1) 2_645
F(11) C(68) 3.40(2) 3_756
F(11) C(54) 3.58(1) 2_645
F(12) C(31) 3.59(1) 2_655
O(10) C(2) 3.36(2) 2_655
O(10) C(27) 3.41(2) .
O(10) C(26) 3.55(2) .
O(11) C(37) 3.39(2) 4_555
O(12) C(37) 3.17(1) 4_555
O(12) C(40) 3.32(1) 4_555
O(12) C(66) 3.42(1) 3_656
O(12) C(38) 3.45(1) 4_555
O(12) C(39) 3.53(1) 4_555
O(12) C(9) 3.54(1) 4_555
O(13) C(63) 3.38(1) 3_656
O(13) C(55) 3.54(2) .
N(3) N(8) 3.54(1) 4_454
N(6) N(8) 3.38(1) 4_454
N(8) C(57) 3.29(1) 4_555
N(8) C(56) 3.36(1) 4_555
N(8) C(62) 3.40(1) 2_656
N(8) C(21) 3.43(1) 4_555
N(8) C(60) 3.49(1) 4_555
N(8) C(58) 3.51(1) 4_555
N(8) C(20) 3.54(2) 4_555
N(8) C(59) 3.58(1) 4_555
C(5) C(10) 3.56(2) 3_655
C(12) C(66) 3.47(1) 2_555
C(34) C(44) 3.40(1) 2_545
C(35) C(44) 3.55(1) 2_545
C(36) C(44) 3.59(1) 2_545
C(41) C(63) 3.52(1) 2_555
